data_7022728
loop_
_publ_author_name
'Jia, Hong-Li'
'Jia, Ming-Jun'
'Li, Guang-Hua'
'Wang, Yan-Ning'
'Yu, Jie-Hui'
'Xu, Ji-Qing'

_publ_section_title
;
 New thiocyanatocadmates templated by multi-dentate N-heterocyclic/diamine
 molecules.
;
_journal_issue 18
_journal_name_full 'Dalton transactions (Cambridge, England : 2003)'
_journal_page_first 6429
_journal_page_last 6439
_journal_paper_doi 10.1039/c3dt32900c
_journal_volume 42
_journal_year 2013
_chemical_formula_sum 'C8 H12 Cd N6 O6 S3'
_chemical_formula_weight 496.82
_chemical_name_systematic
;
?
;
_space_group_IT_number 54
_symmetry_cell_setting orthorhombic
_symmetry_space_group_name_Hall '-P 2a 2ac'
_symmetry_space_group_name_H-M 'P c c a'
_atom_sites_solution_hydrogens geom
_atom_sites_solution_primary direct
_atom_sites_solution_secondary difmap
_audit_creation_method SHELXL-97
_cell_angle_alpha 90.00
_cell_angle_beta 90.00
_cell_angle_gamma 90.00
_cell_formula_units_Z 4
_cell_length_a 17.523(4)
_cell_length_b 5.8825(17)
_cell_length_c 17.164(3)
_cell_measurement_temperature 293(2)
_cell_volume 1769.2(7)
_computing_cell_refinement 'Bruker SMAR'
_computing_data_collection 'Bruker SMAR'
_computing_data_reduction 'Bruker SMAR'
_computing_structure_refinement 'SHELXL-97 (Sheldrick, 1997)'
_computing_structure_solution 'SHELXS-97 (Sheldrick, 1990)'
_diffrn_ambient_temperature 293(2)
_diffrn_detector_area_resol_mean 9.00cm
_diffrn_measured_fraction_theta_full 0.993
_diffrn_measured_fraction_theta_max 0.993
_diffrn_measurement_device_type 'CCD area detector'
_diffrn_measurement_method 'phi and omega scans'
_diffrn_radiation_monochromator graphite
_diffrn_radiation_source 'fine-focus sealed tube'
_diffrn_radiation_type MoK\a
_diffrn_radiation_wavelength 0.71073
_diffrn_reflns_av_R_equivalents 0.0245
_diffrn_reflns_av_sigmaI/netI 0.0166
_diffrn_reflns_limit_h_max 19
_diffrn_reflns_limit_h_min -18
_diffrn_reflns_limit_k_max 6
_diffrn_reflns_limit_k_min -1
_diffrn_reflns_limit_l_max 18
_diffrn_reflns_limit_l_min -18
_diffrn_reflns_number 3741
_diffrn_reflns_theta_full 23.30
_diffrn_reflns_theta_max 23.30
_diffrn_reflns_theta_min 2.32
_diffrn_standards_decay_% none
_diffrn_standards_interval_count none
_diffrn_standards_interval_time none
_diffrn_standards_number none
_exptl_absorpt_coefficient_mu 1.625
_exptl_absorpt_correction_T_max 0.850
_exptl_absorpt_correction_T_min 0.810
_exptl_absorpt_correction_type empirical
_exptl_absorpt_process_details SADABS
_exptl_crystal_colour colorless
_exptl_crystal_density_diffrn 1.865
_exptl_crystal_density_method 'not measured'
_exptl_crystal_description block
_exptl_crystal_F_000 984
_exptl_crystal_size_max 0.13
_exptl_crystal_size_mid 0.11
_exptl_crystal_size_min 0.10
_refine_diff_density_max 0.401
_refine_diff_density_min -1.347
_refine_diff_density_rms 0.202
_refine_ls_extinction_method none
_refine_ls_goodness_of_fit_ref 1.011
_refine_ls_hydrogen_treatment mixed
_refine_ls_matrix_type full
_refine_ls_number_parameters 119
_refine_ls_number_reflns 1275
_refine_ls_number_restraints 0
_refine_ls_restrained_S_all 1.011
_refine_ls_R_factor_all 0.0457
_refine_ls_R_factor_gt 0.0433
_refine_ls_shift/su_max 0.000
_refine_ls_shift/su_mean 0.000
_refine_ls_structure_factor_coef Fsqd
_refine_ls_weighting_details 'calc w=1/[\s^2^(Fo^2^)+(0.0800P)^2^+5.2501P] where P=(Fo^2^+2Fc^2^)/3'
_refine_ls_weighting_scheme calc
_refine_ls_wR_factor_gt 0.1225
_refine_ls_wR_factor_ref 0.1251
_reflns_number_gt 1184
_reflns_number_total 1275
_reflns_threshold_expression >2sigma(I)
_cod_data_source_file c3dt32900c.txt
_cod_data_source_block 1
_cod_original_sg_symbol_H-M Pcca
_cod_database_code 7022728

loop_
_symmetry_equiv_pos_as_xyz
'x, y, z'
'-x+1/2, -y, z'
'-x, y, -z+1/2'
'x+1/2, -y, -z+1/2'
'-x, -y, -z'
'x-1/2, y, -z'
'x, -y, z-1/2'
'-x-1/2, y, z-1/2'

loop_
_atom_site_label
_atom_site_type_symbol
_atom_site_fract_x
_atom_site_fract_y
_atom_site_fract_z
_atom_site_U_iso_or_equiv
_atom_site_adp_type
_atom_site_occupancy
_atom_site_symmetry_multiplicity
_atom_site_calc_flag
_atom_site_refinement_flags
Cd1 Cd 0.5000 0.0000 0.0000 0.0325(3) Uani 1 2 d S
S1 S 0.48713(8) -0.2483(2) -0.13279(8) 0.0414(4) Uani 1 1 d .
S2 S 0.7500 -0.5000 0.00400(8) 0.0276(5) Uani 1 2 d S
O1 O 0.76882(19) -0.3047(5) 0.05405(16) 0.0335(8) Uani 1 1 d .
O2 O 0.68479(18) -0.4423(6) -0.04579(17) 0.0349(8) Uani 1 1 d .
OW1 O 0.6308(2) 0.0039(7) -0.0237(3) 0.0460(10) Uani 1 1 d .
N1 N 0.7047(2) -0.2816(6) 0.1946(2) 0.0339(9) Uani 1 1 d .
H1B H 0.7240 -0.2955 0.1488 0.041 Uiso 1 1 calc R
N2 N 0.6809(2) -0.3399(7) 0.3158(2) 0.0361(10) Uani 1 1 d .
H2B H 0.6817 -0.3983 0.3617 0.043 Uiso 1 1 calc R
N3 N 0.4872(3) -0.6909(7) -0.0770(3) 0.0463(12) Uani 1 1 d .
C1 C 0.6512(3) -0.1271(10) 0.2160(3) 0.0482(14) Uani 1 1 d .
H1C H 0.6287 -0.0181 0.1842 0.058 Uiso 1 1 calc R
C2 C 0.6366(3) -0.1621(10) 0.2927(3) 0.0496(14) Uani 1 1 d .
H2C H 0.6028 -0.0802 0.3236 0.060 Uiso 1 1 calc R
C3 C 0.7223(3) -0.4075(10) 0.2560(2) 0.0303(11) Uani 1 1 d .
C4 C 0.4871(3) -0.5090(8) -0.0984(3) 0.0310(12) Uani 1 1 d .
H02 H 0.652(5) -0.121(16) -0.008(4) 0.09(3) Uiso 1 1 d .
H01 H 0.662(5) 0.096(15) -0.003(4) 0.08(3) Uiso 1 1 d .

loop_
_atom_site_aniso_label
_atom_site_aniso_U_11
_atom_site_aniso_U_22
_atom_site_aniso_U_33
_atom_site_aniso_U_23
_atom_site_aniso_U_13
_atom_site_aniso_U_12
Cd1 0.0353(4) 0.0207(4) 0.0414(5) 0.00845(19) -0.00197(19) 0.00077(17)
S1 0.0636(9) 0.0224(7) 0.0380(8) 0.0100(5) -0.0060(6) -0.0007(5)
S2 0.0353(12) 0.0330(12) 0.0144(9) 0.000 0.000 0.0004(6)
O1 0.0488(19) 0.0305(17) 0.0211(15) -0.0040(13) 0.0054(14) -0.0105(15)
O2 0.0405(19) 0.0425(18) 0.0217(16) -0.0042(14) -0.0063(14) 0.0080(15)
OW1 0.039(2) 0.039(2) 0.060(2) -0.0036(18) -0.004(2) -0.0011(17)
N1 0.045(2) 0.035(2) 0.0214(19) 0.0032(16) 0.0024(16) 0.0097(18)
N2 0.045(2) 0.047(2) 0.0173(18) 0.0049(17) 0.0026(17) 0.0131(19)
N3 0.079(3) 0.019(2) 0.041(3) 0.005(2) -0.009(2) 0.000(2)
C1 0.054(3) 0.054(3) 0.036(3) 0.002(3) -0.006(2) 0.021(3)
C2 0.051(3) 0.060(4) 0.038(3) -0.005(3) 0.007(2) 0.027(3)
C3 0.037(3) 0.038(3) 0.016(2) -0.0026(18) -0.0013(17) 0.008(3)
C4 0.038(3) 0.026(3) 0.029(3) 0.0011(19) -0.004(2) -0.0008(18)

loop_
_atom_type_symbol
_atom_type_description
_atom_type_scat_dispersion_real
_atom_type_scat_dispersion_imag
_atom_type_scat_source
C C 0.0033 0.0016 'International Tables Vol C Tables 4.2.6.8 and 6.1.1.4'
H H 0.0000 0.0000 'International Tables Vol C Tables 4.2.6.8 and 6.1.1.4'
N N 0.0061 0.0033 'International Tables Vol C Tables 4.2.6.8 and 6.1.1.4'
O O 0.0106 0.0060 'International Tables Vol C Tables 4.2.6.8 and 6.1.1.4'
S S 0.1246 0.1234 'International Tables Vol C Tables 4.2.6.8 and 6.1.1.4'
Cd Cd -0.8075 1.2024 'International Tables Vol C Tables 4.2.6.8 and 6.1.1.4'

loop_
_geom_angle_atom_site_label_1
_geom_angle_atom_site_label_2
_geom_angle_atom_site_label_3
_geom_angle
_geom_angle_site_symmetry_1
_geom_angle_site_symmetry_3
N3 Cd1 N3 180.0(3) 5_645 1_565
N3 Cd1 OW1 89.26(16) 5_645 5_655
N3 Cd1 OW1 90.74(16) 1_565 5_655
N3 Cd1 OW1 90.74(16) 5_645 .
N3 Cd1 OW1 89.26(16) 1_565 .
OW1 Cd1 OW1 180.0(2) 5_655 .
N3 Cd1 S1 93.82(12) 5_645 .
N3 Cd1 S1 86.18(12) 1_565 .
OW1 Cd1 S1 93.43(11) 5_655 .
OW1 Cd1 S1 86.57(11) . .
N3 Cd1 S1 86.18(12) 5_645 5_655
N3 Cd1 S1 93.82(12) 1_565 5_655
OW1 Cd1 S1 86.57(11) 5_655 5_655
OW1 Cd1 S1 93.43(11) . 5_655
S1 Cd1 S1 180.00(8) . 5_655
C4 S1 Cd1 101.6(2) . .
O2 S2 O2 108.7(3) . 2_645
O2 S2 O1 109.51(18) . .
O2 S2 O1 110.26(18) 2_645 .
O2 S2 O1 110.26(18) . 2_645
O2 S2 O1 109.51(18) 2_645 2_645
O1 S2 O1 108.6(2) . 2_645
C3 N1 C1 108.7(4) . .
C3 N2 C2 108.6(4) . .
C4 N3 Cd1 162.1(4) . 1_545
C2 C1 N1 106.9(4) . .
C1 C2 N2 107.0(4) . .
N2 C3 N1 108.8(5) . .
N2 C3 C3 126.3(3) . 2_645
N1 C3 C3 124.9(3) . 2_645
N3 C4 S1 177.9(5) . .

loop_
_geom_bond_atom_site_label_1
_geom_bond_atom_site_label_2
_geom_bond_distance
_geom_bond_site_symmetry_2
Cd1 N3 2.259(4) 5_645
Cd1 N3 2.259(4) 1_565
Cd1 OW1 2.328(4) 5_655
Cd1 OW1 2.328(4) .
Cd1 S1 2.7164(14) .
Cd1 S1 2.7164(14) 5_655
S1 C4 1.643(5) .
S2 O2 1.467(3) .
S2 O2 1.467(3) 2_645
S2 O1 1.472(3) .
S2 O1 1.472(3) 2_645
N1 C3 1.325(6) .
N1 C1 1.357(7) .
N2 C3 1.318(6) .
N2 C2 1.362(7) .
N3 C4 1.132(6) .
N3 Cd1 2.259(4) 1_545
C1 C2 1.356(8) .
C3 C3 1.457(11) 2_645
